data_4075872
loop_
_publ_author_name
'Kazul'kin, Denis N.'
'Ryabov, Alexey N.'
'Izmer, Vyatcheslav V.'
'Churakov, Andrei V.'
'Beletskaya, Irina P.'
'Burns, Carol J.'
'Voskoboynikov, Alexander Z.'

_publ_section_title
;
 Zirconium Complexes Involving 2-Phosphorus-Substituted Indenyl Fragments
;
_journal_issue 12
_journal_name_full Organometallics
_journal_page_first 3024
_journal_paper_doi 10.1021/om050236h
_journal_volume 24
_journal_year 2005
_chemical_formula_sum 'C11 H16 Cl O2 P'
_chemical_formula_weight 246.66
_chemical_name_systematic
; 
 ? 
;
_space_group_IT_number 14
_symmetry_cell_setting monoclinic
_symmetry_space_group_name_Hall '-P 2ybc'
_symmetry_space_group_name_H-M 'P 1 21/c 1'
_atom_sites_solution_hydrogens geom
_atom_sites_solution_primary direct
_atom_sites_solution_secondary difmap
_audit_creation_method SHELXL-97
_cell_angle_alpha 90.00
_cell_angle_beta 102.569(3)
_cell_angle_gamma 90.00
_cell_formula_units_Z 4
_cell_length_a 13.044(2)
_cell_length_b 10.5451(16)
_cell_length_c 9.0834(14)
_cell_measurement_reflns_used 112
_cell_measurement_temperature 110(1)
_cell_measurement_theta_max 23
_cell_measurement_theta_min 4
_cell_volume 1219.5(3)
_computing_cell_refinement 'Bruker SMART'
_computing_data_collection 'Bruker SMART'
_computing_data_reduction 'Bruker SHELXTL'
_computing_molecular_graphics 'Bruker SHELXTL'
_computing_publication_material 'Bruker SHELXTL'
_computing_structure_refinement 'SHELXL-97 (Sheldrick, 1997)'
_computing_structure_solution 'SHELXS-97 (Sheldrick, 1990)'
_diffrn_ambient_temperature 110(1)
_diffrn_measured_fraction_theta_full 0.938
_diffrn_measured_fraction_theta_max 0.938
_diffrn_measurement_device_type 'CCD area detector'
_diffrn_measurement_method 'phi and omega scans'
_diffrn_radiation_monochromator graphite
_diffrn_radiation_source 'fine-focus sealed tube'
_diffrn_radiation_type MoK\a
_diffrn_radiation_wavelength 0.71073
_diffrn_reflns_av_R_equivalents 0.0217
_diffrn_reflns_av_sigmaI/netI 0.0234
_diffrn_reflns_limit_h_max 19
_diffrn_reflns_limit_h_min -19
_diffrn_reflns_limit_k_max 15
_diffrn_reflns_limit_k_min -15
_diffrn_reflns_limit_l_max 13
_diffrn_reflns_limit_l_min -11
_diffrn_reflns_number 12641
_diffrn_reflns_theta_full 32.32
_diffrn_reflns_theta_max 32.32
_diffrn_reflns_theta_min 2.51
_exptl_absorpt_coefficient_mu 0.423
_exptl_absorpt_correction_T_max 0.92813
_exptl_absorpt_correction_T_min 0.57125
_exptl_absorpt_correction_type semi-empirical
_exptl_absorpt_process_details SADABS
_exptl_crystal_colour colorless
_exptl_crystal_density_diffrn 1.343
_exptl_crystal_density_method 'not measured'
_exptl_crystal_description plate
_exptl_crystal_F_000 520
_exptl_crystal_size_max 0.09
_exptl_crystal_size_mid 0.78
_exptl_crystal_size_min 0.85
_refine_diff_density_max 1.595
_refine_diff_density_min -0.324
_refine_diff_density_rms 0.105
_refine_ls_extinction_method none
_refine_ls_goodness_of_fit_ref 1.073
_refine_ls_hydrogen_treatment mixed
_refine_ls_matrix_type full
_refine_ls_number_parameters 200
_refine_ls_number_reflns 4078
_refine_ls_number_restraints 0
_refine_ls_restrained_S_all 1.073
_refine_ls_R_factor_all 0.0607
_refine_ls_R_factor_gt 0.0504
_refine_ls_shift/su_max 0.006
_refine_ls_shift/su_mean 0.000
_refine_ls_structure_factor_coef Fsqd
_refine_ls_weighting_details 'calc w=1/[\s^2^(Fo^2^)+(0.0938P)^2^+0.1669P] where P=(Fo^2^+2Fc^2^)/3'
_refine_ls_weighting_scheme calc
_refine_ls_wR_factor_gt 0.1293
_refine_ls_wR_factor_ref 0.1397
_reflns_number_gt 3307
_reflns_number_total 4078
_reflns_threshold_expression >2sigma(I)
_cod_data_source_file om050236hsi20050329_122726.cif
_cod_data_source_block 07jn
_cod_depositor_comments
;
The following automatic conversions were performed:

'_symmetry_cell_setting' value 'Monoclinic' changed to 'monoclinic'
according to /home/saulius/struct/CIF-dictionaries/cif_core.dic
dictionary named 'cif_core.dic' version 2.4.1 from 2010-06-29.

Automatic conversion script
Id: cif_fix_values 1715 2011-07-08 13:25:40Z adriana 
;
_cod_original_sg_symbol_H-M P2(1)/c
_cod_database_code 4075872

loop_
_symmetry_equiv_pos_as_xyz
'x, y, z'
'-x, y+1/2, -z+1/2'
'-x, -y, -z'
'x, -y-1/2, z-1/2'

loop_
_atom_site_label
_atom_site_type_symbol
_atom_site_fract_x
_atom_site_fract_y
_atom_site_fract_z
_atom_site_U_iso_or_equiv
_atom_site_adp_type
_atom_site_occupancy
_atom_site_symmetry_multiplicity
_atom_site_calc_flag
Cl1 Cl 0.36150(3) 0.30747(3) 1.36320(4) 0.02680(12) Uani 1 1 d
P1 P 0.34391(3) 0.62865(3) 0.81260(4) 0.01881(11) Uani 1 1 d
O1 O 0.31165(9) 0.60042(11) 0.96305(12) 0.0247(2) Uani 1 1 d
H1O H 0.293(3) 0.519(3) 0.973(4) 0.089(11) Uiso 1 1 d
C1 C 0.07516(11) 0.66489(13) 0.49130(15) 0.0187(2) Uani 1 1 d
C2 C -0.02300(11) 0.70617(14) 0.41404(16) 0.0218(3) Uani 1 1 d
H2 H -0.0586(17) 0.769(2) 0.447(2) 0.029(5) Uiso 1 1 d
C3 C -0.06970(12) 0.64532(15) 0.27955(17) 0.0250(3) Uani 1 1 d
H3 H -0.1299(18) 0.670(2) 0.229(3) 0.033(5) Uiso 1 1 d
C4 C -0.01981(13) 0.54475(14) 0.22429(17) 0.0262(3) Uani 1 1 d
H4 H -0.0546(18) 0.502(2) 0.131(3) 0.038(6) Uiso 1 1 d
C5 C 0.07789(12) 0.50213(13) 0.30173(16) 0.0235(3) Uani 1 1 d
H5 H 0.1037(19) 0.429(2) 0.279(3) 0.040(6) Uiso 1 1 d
C6 C 0.12489(11) 0.56288(13) 0.43616(15) 0.0192(2) Uani 1 1 d
C7 C 0.22415(11) 0.53878(13) 0.54162(16) 0.0196(3) Uani 1 1 d
H7 H 0.2708(17) 0.474(2) 0.530(2) 0.032(5) Uiso 1 1 d
C8 C 0.23607(10) 0.62205(12) 0.65732(15) 0.0175(2) Uani 1 1 d
C9 C 0.14338(10) 0.71109(13) 0.63645(15) 0.0186(2) Uani 1 1 d
H9A H 0.1636(17) 0.796(2) 0.627(2) 0.032(5) Uiso 1 1 d
H9B H 0.1061(16) 0.7065(17) 0.718(2) 0.023(5) Uiso 1 1 d
C10 C 0.44069(12) 0.51992(15) 0.77959(19) 0.0260(3) Uani 1 1 d
H10A H 0.414(2) 0.434(2) 0.783(3) 0.040(6) Uiso 1 1 d
H10B H 0.4972(19) 0.529(2) 0.859(3) 0.040(6) Uiso 1 1 d
H10C H 0.4620(19) 0.538(2) 0.688(3) 0.044(6) Uiso 1 1 d
C11 C 0.39582(13) 0.78512(15) 0.82699(19) 0.0266(3) Uani 1 1 d
H11A H 0.3415(19) 0.836(2) 0.841(3) 0.043(6) Uiso 1 1 d
H11B H 0.4141(18) 0.811(2) 0.743(3) 0.038(6) Uiso 1 1 d
H11C H 0.4550(17) 0.785(2) 0.902(3) 0.029(5) Uiso 1 1 d
O1W O 0.26872(9) 0.38764(12) 1.04078(14) 0.0266(2) Uani 1 1 d
H1W H 0.290(2) 0.378(2) 1.134(4) 0.053(7) Uiso 1 1 d
H2W H 0.291(2) 0.327(2) 0.998(3) 0.046(7) Uiso 1 1 d

loop_
_atom_site_aniso_label
_atom_site_aniso_U_11
_atom_site_aniso_U_22
_atom_site_aniso_U_33
_atom_site_aniso_U_23
_atom_site_aniso_U_13
_atom_site_aniso_U_12
Cl1 0.0297(2) 0.0306(2) 0.01980(19) 0.00114(12) 0.00469(14) 0.00264(13)
P1 0.01686(18) 0.02242(19) 0.01596(19) 0.00097(11) 0.00096(13) 0.00011(11)
O1 0.0263(5) 0.0314(5) 0.0162(5) 0.0013(4) 0.0038(4) 0.0003(4)
C1 0.0188(6) 0.0213(6) 0.0152(6) 0.0013(5) 0.0024(5) -0.0017(4)
C2 0.0192(6) 0.0271(6) 0.0182(6) 0.0037(5) 0.0023(5) 0.0000(5)
C3 0.0212(7) 0.0322(7) 0.0187(6) 0.0059(5) -0.0022(5) -0.0049(5)
C4 0.0305(7) 0.0284(7) 0.0169(6) 0.0016(5) -0.0014(5) -0.0098(6)
C5 0.0305(7) 0.0200(6) 0.0183(6) -0.0014(5) 0.0020(5) -0.0043(5)
C6 0.0198(6) 0.0196(5) 0.0171(6) 0.0012(4) 0.0021(5) -0.0022(4)
C7 0.0205(6) 0.0199(6) 0.0181(6) 0.0002(4) 0.0035(5) 0.0005(4)
C8 0.0162(6) 0.0198(5) 0.0155(6) 0.0014(4) 0.0015(4) 0.0007(4)
C9 0.0176(6) 0.0216(6) 0.0157(6) -0.0012(4) 0.0019(5) 0.0009(4)
C10 0.0202(6) 0.0316(7) 0.0257(7) 0.0047(6) 0.0041(6) 0.0051(5)
C11 0.0267(7) 0.0266(7) 0.0235(7) -0.0009(5) -0.0011(6) -0.0052(5)
O1W 0.0275(5) 0.0324(6) 0.0188(5) 0.0027(4) 0.0026(4) -0.0002(4)

loop_
_atom_type_symbol
_atom_type_description
_atom_type_scat_dispersion_real
_atom_type_scat_dispersion_imag
_atom_type_scat_source
C C 0.0033 0.0016 'International Tables Vol C Tables 4.2.6.8 and 6.1.1.4'
H H 0.0000 0.0000 'International Tables Vol C Tables 4.2.6.8 and 6.1.1.4'
O O 0.0106 0.0060 'International Tables Vol C Tables 4.2.6.8 and 6.1.1.4'
P P 0.1023 0.0942 'International Tables Vol C Tables 4.2.6.8 and 6.1.1.4'
Cl Cl 0.1484 0.1585 'International Tables Vol C Tables 4.2.6.8 and 6.1.1.4'

loop_
_geom_angle_atom_site_label_1
_geom_angle_atom_site_label_2
_geom_angle_atom_site_label_3
_geom_angle
O1 P1 C8 112.13(6)
O1 P1 C11 106.66(7)
C8 P1 C11 108.68(7)
O1 P1 C10 111.41(7)
C8 P1 C10 108.16(7)
C11 P1 C10 109.75(8)
P1 O1 H1O 114(2)
C2 C1 C6 120.43(13)
C2 C1 C9 130.28(13)
C6 C1 C9 109.28(12)
C1 C2 C3 118.45(14)
C1 C2 H2 123.5(13)
C3 C2 H2 118.0(13)
C4 C3 C2 121.04(14)
C4 C3 H3 118.7(15)
C2 C3 H3 120.3(15)
C5 C4 C3 120.83(14)
C5 C4 H4 119.2(13)
C3 C4 H4 120.0(13)
C4 C5 C6 118.29(14)
C4 C5 H5 121.2(15)
C6 C5 H5 119.1(15)
C5 C6 C1 120.96(13)
C5 C6 C7 130.80(13)
C1 C6 C7 108.23(12)
C8 C7 C6 109.48(12)
C8 C7 H7 126.4(13)
C6 C7 H7 124.1(13)
C7 C8 C9 110.66(12)
C7 C8 P1 125.74(11)
C9 C8 P1 123.61(10)
C1 C9 C8 102.34(11)
C1 C9 H9A 110.8(13)
C8 C9 H9A 111.8(13)
C1 C9 H9B 110.8(12)
C8 C9 H9B 113.1(11)
H9A C9 H9B 107.9(17)
P1 C10 H10A 108.8(15)
P1 C10 H10B 106.1(15)
H10A C10 H10B 108(2)
P1 C10 H10C 111.8(14)
H10A C10 H10C 113(2)
H10B C10 H10C 109(2)
P1 C11 H11A 105.2(15)
P1 C11 H11B 112.7(14)
H11A C11 H11B 107(2)
P1 C11 H11C 107.6(13)
H11A C11 H11C 117(2)
H11B C11 H11C 108(2)
H1W O1W H2W 108(2)

loop_
_geom_bond_atom_site_label_1
_geom_bond_atom_site_label_2
_geom_bond_distance
P1 O1 1.5439(12)
P1 C8 1.7634(14)
P1 C11 1.7775(16)
P1 C10 1.7784(15)
O1 H1O 0.90(4)
C1 C2 1.3894(19)
C1 C6 1.4036(19)
C1 C9 1.5023(19)
C2 C3 1.397(2)
C2 H2 0.89(2)
C3 C4 1.394(2)
C3 H3 0.86(2)
C4 C5 1.390(2)
C4 H4 0.98(2)
C5 C6 1.3969(19)
C5 H5 0.88(2)
C6 C7 1.4556(19)
C7 C8 1.3523(19)
C7 H7 0.94(2)
C8 C9 1.5097(18)
C9 H9A 0.94(2)
C9 H9B 0.97(2)
C10 H10A 0.97(2)
C10 H10B 0.92(2)
C10 H10C 0.95(3)
C11 H11A 0.92(3)
C11 H11B 0.89(3)
C11 H11C 0.91(2)
O1W H1W 0.84(3)
O1W H2W 0.84(3)

loop_
_geom_torsion_atom_site_label_1
_geom_torsion_atom_site_label_2
_geom_torsion_atom_site_label_3
_geom_torsion_atom_site_label_4
_geom_torsion
C6 C1 C2 C3 -1.1(2)
C9 C1 C2 C3 -179.86(14)
C1 C2 C3 C4 0.6(2)
C2 C3 C4 C5 0.1(2)
C3 C4 C5 C6 -0.1(2)
C4 C5 C6 C1 -0.4(2)
C4 C5 C6 C7 178.87(13)
C2 C1 C6 C5 1.1(2)
C9 C1 C6 C5 -179.97(12)
C2 C1 C6 C7 -178.37(12)
C9 C1 C6 C7 0.61(15)
C5 C6 C7 C8 -179.45(14)
C1 C6 C7 C8 -0.11(16)
C6 C7 C8 C9 -0.45(16)
C6 C7 C8 P1 179.66(10)
O1 P1 C8 C7 -116.48(13)
C11 P1 C8 C7 125.86(13)
C10 P1 C8 C7 6.77(14)
O1 P1 C8 C9 63.64(12)
C11 P1 C8 C9 -54.02(13)
C10 P1 C8 C9 -173.11(11)
C2 C1 C9 C8 178.02(14)
C6 C1 C9 C8 -0.83(14)
C7 C8 C9 C1 0.77(15)
P1 C8 C9 C1 -179.33(9)
